data_7135707
loop_
_publ_author_name
'Ren, Deyue'
'Zhao, Jie'
'Xia, Jintao'
'Zhang, He'
'Qiu, Yingchun'
'Yu, Ziqi'
'Hu, Jinping'
'Li, Tianhao'
'Xie, Fang'

_publ_section_title
;
 Enantioselective Pd&amp;Cu-catalyzed coupling of imine esters with
 <i>gem</i>-difluorinated cyclopropanes.
;
_journal_issue 23
_journal_name_full 'Chemical communications (Cambridge, England)'
_journal_page_first 6360
_journal_page_last 6363
_journal_paper_doi 10.1039/d6cc00880a
_journal_volume 62
_journal_year 2026
_chemical_absolute_configuration ad
_chemical_formula_moiety 'C26 H24 F N O2'
_chemical_formula_sum 'C26 H24 F N O2'
_chemical_formula_weight 401.46
_space_group_crystal_system orthorhombic
_space_group_IT_number 19
_space_group_name_Hall 'P 2ac 2ab'
_space_group_name_H-M_alt 'P 21 21 21'
_atom_sites_solution_hydrogens geom
_atom_sites_solution_primary dual
_audit_creation_date 2024-04-08
_audit_creation_method
;
Olex2 1.3
(compiled 2020.11.12 svn.r5f609507 for OlexSys, GUI svn.r6403)
;
_audit_update_record
;
2024-04-08 deposited with the CCDC.	2026-02-23 downloaded from the CCDC.
;
_cell_angle_alpha 90
_cell_angle_beta 90
_cell_angle_gamma 90
_cell_formula_units_Z 4
_cell_length_a 5.8725(2)
_cell_length_b 17.5018(6)
_cell_length_c 20.6518(7)
_cell_measurement_reflns_used 7295
_cell_measurement_temperature 273(2)
_cell_measurement_theta_max 66.40
_cell_measurement_theta_min 5.49
_cell_volume 2122.58(13)
_computing_cell_refinement 'SAINT V8.40B (?, 2016)'
_computing_data_reduction 'SAINT V8.40B (?, 2016)'
_computing_molecular_graphics 'Olex2 1.3 (Dolomanov et al., 2009)'
_computing_publication_material 'Olex2 1.3 (Dolomanov et al., 2009)'
_computing_structure_refinement 'XL  (Sheldrick, 2008)'
_computing_structure_solution 'SHELXT 2014/5 (Sheldrick, 2014)'
_diffrn_ambient_temperature 273.15
_diffrn_measured_fraction_theta_full 0.996
_diffrn_measured_fraction_theta_max 0.996
_diffrn_measurement_device_type 'CCD area detector'
_diffrn_measurement_method 'phi and omega scans'
_diffrn_radiation_monochromator graphite
_diffrn_radiation_type CuK\a
_diffrn_radiation_wavelength 1.54178
_diffrn_reflns_av_R_equivalents 0.0442
_diffrn_reflns_av_unetI/netI 0.0340
_diffrn_reflns_Laue_measured_fraction_full 0.996
_diffrn_reflns_Laue_measured_fraction_max 0.996
_diffrn_reflns_limit_h_max 6
_diffrn_reflns_limit_h_min -6
_diffrn_reflns_limit_k_max 20
_diffrn_reflns_limit_k_min -18
_diffrn_reflns_limit_l_max 24
_diffrn_reflns_limit_l_min -24
_diffrn_reflns_number 20585
_diffrn_reflns_point_group_measured_fraction_full 0.995
_diffrn_reflns_point_group_measured_fraction_max 0.995
_diffrn_reflns_theta_full 66.576
_diffrn_reflns_theta_max 66.576
_diffrn_reflns_theta_min 3.310
_diffrn_source_current 1.1
_diffrn_source_power 0.055
_diffrn_source_voltage 50.0
_exptl_absorpt_coefficient_mu 0.684
_exptl_absorpt_correction_T_max 0.7528
_exptl_absorpt_correction_T_min 0.5561
_exptl_absorpt_correction_type none
_exptl_absorpt_process_details
;
SADABS-2016/2 (Bruker,2016/2) was used for absorption correction.
wR2(int) was 0.1677 before and 0.0940 after correction.
The Ratio of minimum to maximum transmission is 0.7387.
The \l/2 correction factor is Not present.
;
_exptl_crystal_colour 'clear whiteish colourless'
_exptl_crystal_colour_lustre clear
_exptl_crystal_colour_modifier whiteish
_exptl_crystal_colour_primary colourless
_exptl_crystal_density_diffrn 1.256
_exptl_crystal_description block
_exptl_crystal_F_000 848
_exptl_crystal_recrystallization_method 'Re-crystallisation from solvent: CH2Cl2 and methanol'
_exptl_crystal_size_max 0.22
_exptl_crystal_size_mid 0.2
_exptl_crystal_size_min 0.18
_refine_diff_density_max 0.806
_refine_diff_density_min -0.386
_refine_diff_density_rms 0.066
_refine_ls_abs_structure_details
;
 Flack x determined using 1353 quotients [(I+)-(I-)]/[(I+)+(I-)]
 (Parsons, Flack and Wagner, Acta Cryst. B69 (2013) 249-259).
;
_refine_ls_abs_structure_Flack 0.08(6)
_refine_ls_extinction_method none
_refine_ls_goodness_of_fit_ref 1.069
_refine_ls_hydrogen_treatment constr
_refine_ls_matrix_type full
_refine_ls_number_parameters 272
_refine_ls_number_reflns 3719
_refine_ls_number_restraints 1
_refine_ls_restrained_S_all 1.089
_refine_ls_R_factor_all 0.0663
_refine_ls_R_factor_gt 0.0639
_refine_ls_shift/su_max 0.006
_refine_ls_shift/su_mean 0.000
_refine_ls_structure_factor_coef Fsqd
_refine_ls_weighting_details 'w=1/[\s^2^(Fo^2^)+(0.1330P)^2^+0.3147P] where P=(Fo^2^+2Fc^2^)/3'
_refine_ls_weighting_scheme calc
_refine_ls_wR_factor_gt 0.1819
_refine_ls_wR_factor_ref 0.1857
_reflns_Friedel_coverage 0.713
_reflns_Friedel_fraction_full 0.994
_reflns_Friedel_fraction_max 0.994
_reflns_number_gt 3459
_reflns_number_total 3719
_reflns_threshold_expression 'I > 2\s(I)'
_cod_data_source_file d6cc00880a2.cif
_cod_data_source_block 1_a
_cod_database_code 7135707
_shelx_shelxl_version_number 2014/7
_shelx_space_group_comment
;
The symmetry employed for this shelxl refinement is uniquely defined
by the following loop, which should always be used as a source of
symmetry information in preference to the above space-group names.
They are only intended as comments.
;
_shelx_estimated_absorpt_t_max 0.887
_shelx_estimated_absorpt_t_min 0.864
_olex2_refinement_description
;
1. Fixed Uiso
 At 1.2 times of:
  All C(H) groups, All C(H,H) groups
 At 1.5 times of:
  All C(H,H,H) groups
2. Restrained distances
 C17-C16
 1.54 with sigma of 0.01
3.a Secondary CH2 refined with riding coordinates:
 C12(H12A,H12B), C13(H13A,H13B), C16(H16A,H16B), C18(H18A,H18B)
3.b Aromatic/amide H refined with riding coordinates:
 C1(H1), C2(H2), C3(H3), C4(H4), C7(H7), C8(H8), C10(H10), C20(H20), C22(H22),
 C23(H23), C24(H24), C25(H25), C26(H26)
3.c Idealised Me refined as rotating group:
 C17(H17A,H17B,H17C)
;
_olex2_submission_special_instructions 'No special instructions were received'

loop_
_space_group_symop_operation_xyz
'x, y, z'
'-x+1/2, -y, z+1/2'
'-x, y+1/2, -z+1/2'
'x+1/2, -y+1/2, -z'

loop_
_atom_site_label
_atom_site_type_symbol
_atom_site_fract_x
_atom_site_fract_y
_atom_site_fract_z
_atom_site_U_iso_or_equiv
_atom_site_adp_type
_atom_site_occupancy
_atom_site_site_symmetry_order
_atom_site_calc_flag
_atom_site_refinement_flags_posn
_atom_site_refinement_flags_adp
_atom_site_refinement_flags_occupancy
_atom_site_disorder_assembly
_atom_site_disorder_group
C1 C 0.2304(9) 0.1947(2) 0.6238(2) 0.0718(11) Uani 1 1 d . . . . .
H1 H 0.0926 0.1842 0.6441 0.086 Uiso 1 1 calc R U . . .
C2 C 0.3685(11) 0.1364(2) 0.6052(2) 0.0798(14) Uani 1 1 d . . . . .
H2 H 0.3260 0.0862 0.6136 0.096 Uiso 1 1 calc R U . . .
C3 C 0.5743(11) 0.1515(2) 0.5735(2) 0.0809(14) Uani 1 1 d . . . . .
H3 H 0.6667 0.1110 0.5608 0.097 Uiso 1 1 calc R U . . .
C4 C 0.6406(8) 0.2238(2) 0.56126(19) 0.0658(10) Uani 1 1 d . . . . .
H4 H 0.7780 0.2327 0.5402 0.079 Uiso 1 1 calc R U . . .
C5 C 0.5029(7) 0.2867(2) 0.58011(16) 0.0523(8) Uani 1 1 d . . . . .
C6 C 0.2958(7) 0.2719(2) 0.61220(18) 0.0561(9) Uani 1 1 d . . . . .
C7 C 0.1584(7) 0.3353(2) 0.63103(19) 0.0629(10) Uani 1 1 d . . . . .
H7 H 0.0228 0.3267 0.6531 0.075 Uiso 1 1 calc R U . . .
C8 C 0.2229(6) 0.4082(2) 0.61711(17) 0.0559(8) Uani 1 1 d . . . . .
H8 H 0.1306 0.4487 0.6298 0.067 Uiso 1 1 calc R U . . .
C9 C 0.4302(6) 0.42324(19) 0.58336(15) 0.0486(8) Uani 1 1 d . . . . .
C10 C 0.5658(6) 0.36289(18) 0.56652(16) 0.0500(8) Uani 1 1 d . . . . .
H10 H 0.7031 0.3723 0.5455 0.060 Uiso 1 1 calc R U . . .
C11 C 0.4915(6) 0.50233(19) 0.56673(15) 0.0476(7) Uani 1 1 d . . . . .
C12 C 0.7184(6) 0.5237(2) 0.5372(2) 0.0569(9) Uani 1 1 d . . . . .
H12A H 0.8439 0.5043 0.5630 0.068 Uiso 1 1 calc R U . . .
H12B H 0.7318 0.5045 0.4934 0.068 Uiso 1 1 calc R U . . .
C13 C 0.7122(6) 0.6101(2) 0.53822(18) 0.0532(8) Uani 1 1 d . . . . .
H13A H 0.7639 0.6310 0.4973 0.064 Uiso 1 1 calc R U . . .
H13B H 0.8065 0.6302 0.5728 0.064 Uiso 1 1 calc R U . . .
C14 C 0.4571(6) 0.62867(18) 0.54999(16) 0.0480(8) Uani 1 1 d . . . . .
C15 C 0.4293(8) 0.6921(2) 0.60072(18) 0.0617(10) Uani 1 1 d . . . . .
C16 C 0.488(2) 0.7253(4) 0.7115(3) 0.142(4) Uani 1 1 d D . . . .
H16A H 0.3527 0.7563 0.7064 0.170 Uiso 1 1 calc R U . . .
H16B H 0.4801 0.6987 0.7526 0.170 Uiso 1 1 calc R U . . .
C17 C 0.688(3) 0.7712(6) 0.7082(6) 0.192(5) Uani 1 1 d D . . . .
H17A H 0.8199 0.7391 0.7101 0.289 Uiso 1 1 calc R U . . .
H17B H 0.6894 0.8062 0.7441 0.289 Uiso 1 1 calc R U . . .
H17C H 0.6880 0.7994 0.6684 0.289 Uiso 1 1 calc R U . . .
C18 C 0.3330(6) 0.65473(19) 0.48805(17) 0.0524(8) Uani 1 1 d . . . . .
H18A H 0.1740 0.6634 0.4984 0.063 Uiso 1 1 calc R U . . .
H18B H 0.3971 0.7031 0.4743 0.063 Uiso 1 1 calc R U . . .
C19 C 0.3458(6) 0.60024(19) 0.43336(16) 0.0498(7) Uani 1 1 d . . . . .
C20 C 0.4948(7) 0.6003(2) 0.38476(17) 0.0573(8) Uani 1 1 d . . . . .
H20 H 0.6000 0.6400 0.3858 0.069 Uiso 1 1 calc R U . . .
C21 C 0.5196(7) 0.5479(2) 0.32996(17) 0.0577(9) Uani 1 1 d . . . . .
C22 C 0.3529(10) 0.4965(3) 0.3096(2) 0.0772(12) Uani 1 1 d . . . . .
H22 H 0.2159 0.4929 0.3319 0.093 Uiso 1 1 calc R U . . .
C23 C 0.3920(13) 0.4510(3) 0.2560(3) 0.0988(18) Uani 1 1 d . . . . .
H23 H 0.2799 0.4170 0.2425 0.119 Uiso 1 1 calc R U . . .
C24 C 0.5923(14) 0.4550(4) 0.2226(2) 0.102(2) Uani 1 1 d . . . . .
H24 H 0.6157 0.4239 0.1867 0.122 Uiso 1 1 calc R U . . .
C25 C 0.7556(13) 0.5039(4) 0.2414(3) 0.1026(19) Uani 1 1 d . . . . .
H25 H 0.8920 0.5069 0.2187 0.123 Uiso 1 1 calc R U . . .
C26 C 0.7191(9) 0.5494(3) 0.2946(2) 0.0869(14) Uani 1 1 d . . . . .
H26 H 0.8339 0.5828 0.3074 0.104 Uiso 1 1 calc R U . . .
F1 F 0.1831(5) 0.54501(15) 0.43626(12) 0.0804(8) Uani 1 1 d . . . . .
N1 N 0.3533(5) 0.55766(16) 0.57462(14) 0.0524(7) Uani 1 1 d . . . . .
O1 O 0.3535(9) 0.75311(18) 0.59007(15) 0.1000(14) Uani 1 1 d . . . . .
O2 O 0.5114(8) 0.67108(19) 0.65791(14) 0.0939(12) Uani 1 1 d . . . . .

loop_
_atom_site_aniso_label
_atom_site_aniso_U_11
_atom_site_aniso_U_22
_atom_site_aniso_U_33
_atom_site_aniso_U_23
_atom_site_aniso_U_13
_atom_site_aniso_U_12
C1 0.079(3) 0.064(2) 0.073(2) 0.0158(18) -0.011(2) -0.013(2)
C2 0.112(4) 0.0457(19) 0.081(3) 0.0065(19) -0.016(3) -0.009(2)
C3 0.116(4) 0.049(2) 0.078(3) 0.0012(19) -0.004(3) 0.014(2)
C4 0.081(3) 0.0540(19) 0.063(2) -0.0022(16) 0.002(2) 0.0153(19)
C5 0.061(2) 0.0499(17) 0.0462(15) 0.0044(13) -0.0053(15) 0.0049(16)
C6 0.062(2) 0.0537(19) 0.0527(17) 0.0095(14) -0.0072(17) -0.0028(16)
C7 0.056(2) 0.065(2) 0.067(2) 0.0150(17) 0.0071(17) 0.0027(18)
C8 0.0499(19) 0.0588(19) 0.0591(19) 0.0070(16) 0.0076(15) 0.0095(16)
C9 0.0494(18) 0.0503(18) 0.0460(15) 0.0085(13) -0.0005(13) 0.0053(14)
C10 0.0504(18) 0.0479(17) 0.0517(17) 0.0051(13) 0.0050(14) 0.0062(14)
C11 0.0466(16) 0.0484(16) 0.0476(15) 0.0047(13) -0.0008(13) 0.0068(14)
C12 0.0481(19) 0.0534(19) 0.069(2) 0.0072(16) 0.0036(16) 0.0094(15)
C13 0.0462(18) 0.0531(18) 0.0603(18) 0.0058(15) -0.0029(15) 0.0017(14)
C14 0.0506(18) 0.0442(15) 0.0493(16) 0.0066(12) 0.0019(14) 0.0059(13)
C15 0.073(2) 0.058(2) 0.0541(19) 0.0049(16) 0.0038(18) 0.0163(19)
C16 0.237(11) 0.102(4) 0.086(4) -0.004(3) -0.060(6) 0.016(6)
C17 0.242(15) 0.168(9) 0.168(9) -0.024(8) 0.032(10) -0.036(11)
C18 0.0539(19) 0.0484(17) 0.0549(17) 0.0060(14) -0.0011(15) 0.0063(15)
C19 0.0499(17) 0.0466(16) 0.0530(17) 0.0062(14) -0.0040(14) -0.0051(14)
C20 0.059(2) 0.0564(18) 0.0569(18) 0.0032(15) -0.0030(16) -0.0120(17)
C21 0.062(2) 0.061(2) 0.0497(17) 0.0051(15) -0.0039(16) 0.0052(17)
C22 0.093(3) 0.067(2) 0.072(3) -0.012(2) -0.003(2) -0.009(2)
C23 0.133(5) 0.085(3) 0.078(3) -0.023(3) -0.008(4) 0.001(3)
C24 0.148(6) 0.103(4) 0.055(2) -0.011(2) -0.009(3) 0.052(4)
C25 0.106(4) 0.133(5) 0.069(3) -0.002(3) 0.017(3) 0.034(4)
C26 0.076(3) 0.113(4) 0.071(3) -0.001(3) 0.009(2) 0.001(3)
F1 0.0817(16) 0.0821(16) 0.0772(15) -0.0115(12) 0.0169(13) -0.0364(14)
N1 0.0517(15) 0.0489(15) 0.0567(15) 0.0098(12) 0.0079(13) 0.0103(13)
O1 0.162(4) 0.0683(19) 0.0700(18) -0.0096(14) -0.013(2) 0.055(2)
O2 0.147(3) 0.0815(19) 0.0535(15) -0.0069(13) -0.0196(19) 0.038(2)

loop_
_atom_type_symbol
_atom_type_description
_atom_type_scat_dispersion_real
_atom_type_scat_dispersion_imag
_atom_type_scat_source
C C 0.0181 0.0091 'International Tables Vol C Tables 4.2.6.8 and 6.1.1.4'
H H 0.0000 0.0000 'International Tables Vol C Tables 4.2.6.8 and 6.1.1.4'
F F 0.0727 0.0534 'International Tables Vol C Tables 4.2.6.8 and 6.1.1.4'
N N 0.0311 0.0180 'International Tables Vol C Tables 4.2.6.8 and 6.1.1.4'
O O 0.0492 0.0322 'International Tables Vol C Tables 4.2.6.8 and 6.1.1.4'

loop_
_geom_angle_atom_site_label_1
_geom_angle_atom_site_label_2
_geom_angle_atom_site_label_3
_geom_angle
_geom_angle_site_symmetry_1
_geom_angle_site_symmetry_3
_geom_angle_publ_flag
C2 C1 H1 119.9 . . ?
C2 C1 C6 120.3(5) . . ?
C6 C1 H1 119.9 . . ?
C1 C2 H2 119.8 . . ?
C1 C2 C3 120.4(4) . . ?
C3 C2 H2 119.8 . . ?
C2 C3 H3 119.5 . . ?
C4 C3 C2 120.9(5) . . ?
C4 C3 H3 119.5 . . ?
C3 C4 H4 119.6 . . ?
C3 C4 C5 120.8(5) . . ?
C5 C4 H4 119.6 . . ?
C6 C5 C4 118.6(3) . . ?
C6 C5 C10 119.5(3) . . ?
C10 C5 C4 121.9(4) . . ?
C1 C6 C7 122.6(4) . . ?
C5 C6 C1 119.0(4) . . ?
C5 C6 C7 118.4(3) . . ?
C6 C7 H7 119.6 . . ?
C8 C7 C6 120.9(4) . . ?
C8 C7 H7 119.6 . . ?
C7 C8 H8 119.6 . . ?
C7 C8 C9 120.9(3) . . ?
C9 C8 H8 119.6 . . ?
C8 C9 C11 119.8(3) . . ?
C10 C9 C8 118.6(3) . . ?
C10 C9 C11 121.7(3) . . ?
C5 C10 H10 119.1 . . ?
C9 C10 C5 121.8(3) . . ?
C9 C10 H10 119.1 . . ?
C9 C11 C12 122.9(3) . . ?
N1 C11 C9 122.0(3) . . ?
N1 C11 C12 115.1(3) . . ?
C11 C12 H12A 111.2 . . ?
C11 C12 H12B 111.2 . . ?
H12A C12 H12B 109.1 . . ?
C13 C12 C11 102.8(3) . . ?
C13 C12 H12A 111.2 . . ?
C13 C12 H12B 111.2 . . ?
C12 C13 H13A 111.0 . . ?
C12 C13 H13B 111.0 . . ?
C12 C13 C14 103.6(3) . . ?
H13A C13 H13B 109.0 . . ?
C14 C13 H13A 111.0 . . ?
C14 C13 H13B 111.0 . . ?
C15 C14 C13 111.2(3) . . ?
C15 C14 C18 107.6(3) . . ?
C18 C14 C13 112.9(3) . . ?
N1 C14 C13 106.0(3) . . ?
N1 C14 C15 109.3(3) . . ?
N1 C14 C18 109.9(3) . . ?
O1 C15 C14 124.6(3) . . ?
O1 C15 O2 123.7(4) . . ?
O2 C15 C14 111.6(3) . . ?
H16A C16 H16B 108.9 . . ?
C17 C16 H16A 110.8 . . ?
C17 C16 H16B 110.8 . . ?
C17 C16 O2 104.8(9) . . ?
O2 C16 H16A 110.8 . . ?
O2 C16 H16B 110.8 . . ?
C16 C17 H17A 109.5 . . ?
C16 C17 H17B 109.5 . . ?
C16 C17 H17C 109.5 . . ?
H17A C17 H17B 109.5 . . ?
H17A C17 H17C 109.5 . . ?
H17B C17 H17C 109.5 . . ?
C14 C18 H18A 108.6 . . ?
C14 C18 H18B 108.6 . . ?
H18A C18 H18B 107.6 . . ?
C19 C18 C14 114.7(3) . . ?
C19 C18 H18A 108.6 . . ?
C19 C18 H18B 108.6 . . ?
C20 C19 C18 127.5(3) . . ?
C20 C19 F1 119.7(3) . . ?
F1 C19 C18 112.8(3) . . ?
C19 C20 H20 114.8 . . ?
C19 C20 C21 130.3(3) . . ?
C21 C20 H20 114.8 . . ?
C22 C21 C20 124.6(4) . . ?
C26 C21 C20 118.8(4) . . ?
C26 C21 C22 116.6(4) . . ?
C21 C22 H22 120.1 . . ?
C23 C22 C21 119.8(5) . . ?
C23 C22 H22 120.1 . . ?
C22 C23 H23 119.4 . . ?
C24 C23 C22 121.1(6) . . ?
C24 C23 H23 119.4 . . ?
C23 C24 H24 119.9 . . ?
C25 C24 C23 120.1(5) . . ?
C25 C24 H24 119.9 . . ?
C24 C25 H25 120.3 . . ?
C24 C25 C26 119.3(6) . . ?
C26 C25 H25 120.3 . . ?
C21 C26 H26 118.5 . . ?
C25 C26 C21 123.0(6) . . ?
C25 C26 H26 118.5 . . ?
C11 N1 C14 109.5(3) . . ?
C15 O2 C16 117.4(4) . . ?

loop_
_geom_bond_atom_site_label_1
_geom_bond_atom_site_label_2
_geom_bond_distance
_geom_bond_site_symmetry_2
_geom_bond_publ_flag
C1 H1 0.9300 . ?
C1 C2 1.359(7) . ?
C1 C6 1.425(5) . ?
C2 H2 0.9300 . ?
C2 C3 1.399(8) . ?
C3 H3 0.9300 . ?
C3 C4 1.349(6) . ?
C4 H4 0.9300 . ?
C4 C5 1.419(5) . ?
C5 C6 1.409(6) . ?
C5 C10 1.412(5) . ?
C6 C7 1.425(6) . ?
C7 H7 0.9300 . ?
C7 C8 1.362(6) . ?
C8 H8 0.9300 . ?
C8 C9 1.427(5) . ?
C9 C10 1.368(5) . ?
C9 C11 1.471(5) . ?
C10 H10 0.9300 . ?
C11 C12 1.512(5) . ?
C11 N1 1.274(4) . ?
C12 H12A 0.9700 . ?
C12 H12B 0.9700 . ?
C12 C13 1.511(5) . ?
C13 H13A 0.9700 . ?
C13 H13B 0.9700 . ?
C13 C14 1.553(5) . ?
C14 C15 1.535(5) . ?
C14 C18 1.541(5) . ?
C14 N1 1.475(4) . ?
C15 O1 1.178(5) . ?
C15 O2 1.328(5) . ?
C16 H16A 0.9700 . ?
C16 H16B 0.9700 . ?
C16 C17 1.421(11) . ?
C16 O2 1.464(8) . ?
C17 H17A 0.9600 . ?
C17 H17B 0.9600 . ?
C17 H17C 0.9600 . ?
C18 H18A 0.9700 . ?
C18 H18B 0.9700 . ?
C18 C19 1.480(5) . ?
C19 C20 1.332(5) . ?
C19 F1 1.361(4) . ?
C20 H20 0.9300 . ?
C20 C21 1.464(5) . ?
C21 C22 1.394(6) . ?
C21 C26 1.381(7) . ?
C22 H22 0.9300 . ?
C22 C23 1.383(7) . ?
C23 H23 0.9300 . ?
C23 C24 1.366(10) . ?
C24 H24 0.9300 . ?
C24 C25 1.343(10) . ?
C25 H25 0.9300 . ?
C25 C26 1.373(8) . ?
C26 H26 0.9300 . ?

loop_
_geom_torsion_atom_site_label_1
_geom_torsion_atom_site_label_2
_geom_torsion_atom_site_label_3
_geom_torsion_atom_site_label_4
_geom_torsion
_geom_torsion_site_symmetry_1
_geom_torsion_site_symmetry_2
_geom_torsion_site_symmetry_3
_geom_torsion_site_symmetry_4
_geom_torsion_publ_flag
C1 C2 C3 C4 0.5(7) . . . . ?
C1 C6 C7 C8 -177.7(4) . . . . ?
C2 C1 C6 C5 1.3(6) . . . . ?
C2 C1 C6 C7 -179.6(4) . . . . ?
C2 C3 C4 C5 -0.1(7) . . . . ?
C3 C4 C5 C6 0.3(6) . . . . ?
C3 C4 C5 C10 -178.5(4) . . . . ?
C4 C5 C6 C1 -0.9(5) . . . . ?
C4 C5 C6 C7 180.0(3) . . . . ?
C4 C5 C10 C9 178.4(3) . . . . ?
C5 C6 C7 C8 1.5(6) . . . . ?
C6 C1 C2 C3 -1.1(7) . . . . ?
C6 C5 C10 C9 -0.4(5) . . . . ?
C6 C7 C8 C9 -0.1(6) . . . . ?
C7 C8 C9 C10 -1.5(6) . . . . ?
C7 C8 C9 C11 177.6(4) . . . . ?
C8 C9 C10 C5 1.7(5) . . . . ?
C8 C9 C11 C12 173.6(3) . . . . ?
C8 C9 C11 N1 -8.4(5) . . . . ?
C9 C11 C12 C13 -172.3(3) . . . . ?
C9 C11 N1 C14 -176.5(3) . . . . ?
C10 C5 C6 C1 177.9(3) . . . . ?
C10 C5 C6 C7 -1.2(5) . . . . ?
C10 C9 C11 C12 -7.3(5) . . . . ?
C10 C9 C11 N1 170.7(3) . . . . ?
C11 C9 C10 C5 -177.4(3) . . . . ?
C11 C12 C13 C14 -15.5(4) . . . . ?
C12 C11 N1 C14 1.7(4) . . . . ?
C12 C13 C14 C15 135.8(3) . . . . ?
C12 C13 C14 C18 -103.2(3) . . . . ?
C12 C13 C14 N1 17.1(4) . . . . ?
C13 C14 C15 O1 114.7(5) . . . . ?
C13 C14 C15 O2 -62.3(5) . . . . ?
C13 C14 C18 C19 56.1(4) . . . . ?
C13 C14 N1 C11 -12.0(4) . . . . ?
C14 C15 O2 C16 -177.8(7) . . . . ?
C14 C18 C19 C20 -94.8(4) . . . . ?
C14 C18 C19 F1 84.7(4) . . . . ?
C15 C14 C18 C19 179.1(3) . . . . ?
C15 C14 N1 C11 -131.9(3) . . . . ?
C17 C16 O2 C15 -88.9(8) . . . . ?
C18 C14 C15 O1 -9.4(6) . . . . ?
C18 C14 C15 O2 173.6(4) . . . . ?
C18 C14 N1 C11 110.2(3) . . . . ?
C18 C19 C20 C21 179.0(4) . . . . ?
C19 C20 C21 C22 16.4(7) . . . . ?
C19 C20 C21 C26 -164.8(4) . . . . ?
C20 C21 C22 C23 178.3(4) . . . . ?
C20 C21 C26 C25 -178.2(5) . . . . ?
C21 C22 C23 C24 0.3(8) . . . . ?
C22 C21 C26 C25 0.7(7) . . . . ?
C22 C23 C24 C25 -0.1(9) . . . . ?
C23 C24 C25 C26 0.2(9) . . . . ?
C24 C25 C26 C21 -0.5(9) . . . . ?
C26 C21 C22 C23 -0.6(7) . . . . ?
F1 C19 C20 C21 -0.6(6) . . . . ?
N1 C11 C12 C13 9.6(4) . . . . ?
N1 C14 C15 O1 -128.6(5) . . . . ?
N1 C14 C15 O2 54.3(5) . . . . ?
N1 C14 C18 C19 -62.0(4) . . . . ?
O1 C15 O2 C16 5.1(10) . . . . ?
